data_4101628
loop_
_publ_author_name
'Phillips, Anthony E.'
'Halder, Gregory J.'
'Chapman, Karena W.'
'Goodwin, Andrew L.'
'Kepert, Cameron J.'

_publ_contact_author
;
 Cameron J. Kepert
 School of Chemistry, F11
 University of Sydney
 NSW 2006
 Australia
;
_publ_contact_author_email c.kepert@chem.usyd.edu.au
_publ_contact_author_fax +61-2-9351-3329
_publ_contact_author_phone +61-2-9351-5741
_publ_section_title
;
 Zero thermal expansion in a flexible, stable framework:
 tetramethylammonium copper(I) zinc(II) cyanide.
;
_journal_issue 1
_journal_name_full 'Journal of the American Chemical Society'
_journal_page_first 10
_journal_page_last 11
_journal_paper_doi 10.1021/ja906895j
_journal_volume 132
_journal_year 2010
_chemical_formula_moiety 'C4 Cu N4 Zn, C4 H12 N'
_chemical_formula_sum 'C8 H12 Cu N5 Zn'
_chemical_formula_weight 307.14
_chemical_name_common
; 
 tetramethylammonium copper(I) zinc cyanide
;
_chemical_name_systematic
; 
 tetramethylammonium copper(I) zinc cyanide
;
_space_group_IT_number 216
_symmetry_cell_setting cubic
_symmetry_Int_Tables_number 216
_symmetry_space_group_name_Hall 'F -4 2 3'
_symmetry_space_group_name_H-M 'F -4 3 m'
_atom_sites_solution_hydrogens geom
_atom_sites_solution_primary direct
_atom_sites_solution_secondary difmap
_audit_creation_method SHELXL-97
_cell_angle_alpha 90.00
_cell_angle_beta 90.00
_cell_angle_gamma 90.00
_cell_formula_units_Z 4
_cell_length_a 11.6269(9)
_cell_length_b 11.6269(9)
_cell_length_c 11.6269(9)
_cell_measurement_reflns_used 717
_cell_measurement_temperature 231(2)
_cell_measurement_theta_max 47.848
_cell_measurement_theta_min 6.068
_cell_volume 1571.8(2)
_computing_cell_refinement 'SMART (BrukerAXS, 1997)'
_computing_data_collection 'SMART (BrukerAXS, 1997)'
_computing_data_reduction 'SAINT+ (BrukerAXS, 1997)'
_computing_molecular_graphics 'Mercury 1.4.1'
_computing_publication_material XCIF
_computing_structure_refinement 'SHELXL-97 (Sheldrick, 1997)'
_computing_structure_solution 'SHELXS-97 (Sheldrick, 1990)'
_diffrn_ambient_temperature 225(2)
_diffrn_measured_fraction_theta_full 1.000
_diffrn_measured_fraction_theta_max 1.000
_diffrn_measurement_device_type 'Bruker SMART 1000 CCD'
_diffrn_measurement_method \w
_diffrn_radiation_monochromator graphite
_diffrn_radiation_source 'fine-focus sealed tube'
_diffrn_radiation_type MoK\a
_diffrn_radiation_wavelength 0.71073
_diffrn_reflns_av_R_equivalents 0.0214
_diffrn_reflns_av_sigmaI/netI 0.0148
_diffrn_reflns_limit_h_max 8
_diffrn_reflns_limit_h_min -8
_diffrn_reflns_limit_k_max 10
_diffrn_reflns_limit_k_min -10
_diffrn_reflns_limit_l_max 15
_diffrn_reflns_limit_l_min -15
_diffrn_reflns_number 1434
_diffrn_reflns_theta_full 27.94
_diffrn_reflns_theta_max 27.94
_diffrn_reflns_theta_min 3.03
_diffrn_standards_decay_% 0.00
_diffrn_standards_number 0
_exptl_absorpt_coefficient_mu 2.860
_exptl_absorpt_correction_T_max 0.709
_exptl_absorpt_correction_T_min 0.526
_exptl_absorpt_correction_type multi-scan
_exptl_absorpt_process_details 'SADABS, Bruker 1997'
_exptl_crystal_colour colourless
_exptl_crystal_density_diffrn 1.298
_exptl_crystal_density_method 'not measured'
_exptl_crystal_description octahedral
_exptl_crystal_F_000 616
_exptl_crystal_size_max 0.23
_exptl_crystal_size_mid 0.18
_exptl_crystal_size_min 0.12
_refine_diff_density_max 0.166
_refine_diff_density_min -0.140
_refine_diff_density_rms 0.031
_refine_ls_abs_structure_details 'Flack H D (1983), Acta Cryst. A39, 876-881'
_refine_ls_abs_structure_Flack -0.06(8)
_refine_ls_extinction_method none
_refine_ls_goodness_of_fit_ref 1.168
_refine_ls_hydrogen_treatment constr
_refine_ls_matrix_type full
_refine_ls_number_parameters 13
_refine_ls_number_reflns 226
_refine_ls_number_restraints 0
_refine_ls_restrained_S_all 1.168
_refine_ls_R_factor_all 0.0221
_refine_ls_R_factor_gt 0.0164
_refine_ls_shift/su_max 0.000
_refine_ls_shift/su_mean 0.000
_refine_ls_structure_factor_coef Fsqd
_refine_ls_weighting_details 'calc w=1/[\s^2^(Fo^2^)+(0.0276P)^2^+0.0000P] where P=(Fo^2^+2Fc^2^)/3'
_refine_ls_weighting_scheme calc
_refine_ls_wR_factor_gt 0.0429
_refine_ls_wR_factor_ref 0.0490
_reflns_number_gt 202
_reflns_number_total 226
_reflns_threshold_expression >2sigma(I)
_cod_data_source_file ja906895j_si_002.cif
_cod_data_source_block 225K
_cod_original_sg_symbol_H-M F-43m
_cod_database_code 4101628

loop_
_symmetry_equiv_pos_as_xyz
'x, y, z'
'-x, -y, z'
'-x, y, -z'
'x, -y, -z'
'z, x, y'
'z, -x, -y'
'-z, -x, y'
'-z, x, -y'
'y, z, x'
'-y, z, -x'
'y, -z, -x'
'-y, -z, x'
'y, x, z'
'-y, -x, z'
'y, -x, -z'
'-y, x, -z'
'x, z, y'
'-x, z, -y'
'-x, -z, y'
'x, -z, -y'
'z, y, x'
'z, -y, -x'
'-z, y, -x'
'-z, -y, x'
'x, y+1/2, z+1/2'
'-x, -y+1/2, z+1/2'
'-x, y+1/2, -z+1/2'
'x, -y+1/2, -z+1/2'
'z, x+1/2, y+1/2'
'z, -x+1/2, -y+1/2'
'-z, -x+1/2, y+1/2'
'-z, x+1/2, -y+1/2'
'y, z+1/2, x+1/2'
'-y, z+1/2, -x+1/2'
'y, -z+1/2, -x+1/2'
'-y, -z+1/2, x+1/2'
'y, x+1/2, z+1/2'
'-y, -x+1/2, z+1/2'
'y, -x+1/2, -z+1/2'
'-y, x+1/2, -z+1/2'
'x, z+1/2, y+1/2'
'-x, z+1/2, -y+1/2'
'-x, -z+1/2, y+1/2'
'x, -z+1/2, -y+1/2'
'z, y+1/2, x+1/2'
'z, -y+1/2, -x+1/2'
'-z, y+1/2, -x+1/2'
'-z, -y+1/2, x+1/2'
'x+1/2, y, z+1/2'
'-x+1/2, -y, z+1/2'
'-x+1/2, y, -z+1/2'
'x+1/2, -y, -z+1/2'
'z+1/2, x, y+1/2'
'z+1/2, -x, -y+1/2'
'-z+1/2, -x, y+1/2'
'-z+1/2, x, -y+1/2'
'y+1/2, z, x+1/2'
'-y+1/2, z, -x+1/2'
'y+1/2, -z, -x+1/2'
'-y+1/2, -z, x+1/2'
'y+1/2, x, z+1/2'
'-y+1/2, -x, z+1/2'
'y+1/2, -x, -z+1/2'
'-y+1/2, x, -z+1/2'
'x+1/2, z, y+1/2'
'-x+1/2, z, -y+1/2'
'-x+1/2, -z, y+1/2'
'x+1/2, -z, -y+1/2'
'z+1/2, y, x+1/2'
'z+1/2, -y, -x+1/2'
'-z+1/2, y, -x+1/2'
'-z+1/2, -y, x+1/2'
'x+1/2, y+1/2, z'
'-x+1/2, -y+1/2, z'
'-x+1/2, y+1/2, -z'
'x+1/2, -y+1/2, -z'
'z+1/2, x+1/2, y'
'z+1/2, -x+1/2, -y'
'-z+1/2, -x+1/2, y'
'-z+1/2, x+1/2, -y'
'y+1/2, z+1/2, x'
'-y+1/2, z+1/2, -x'
'y+1/2, -z+1/2, -x'
'-y+1/2, -z+1/2, x'
'y+1/2, x+1/2, z'
'-y+1/2, -x+1/2, z'
'y+1/2, -x+1/2, -z'
'-y+1/2, x+1/2, -z'
'x+1/2, z+1/2, y'
'-x+1/2, z+1/2, -y'
'-x+1/2, -z+1/2, y'
'x+1/2, -z+1/2, -y'
'z+1/2, y+1/2, x'
'z+1/2, -y+1/2, -x'
'-z+1/2, y+1/2, -x'
'-z+1/2, -y+1/2, x'

loop_
_atom_site_label
_atom_site_type_symbol
_atom_site_fract_x
_atom_site_fract_y
_atom_site_fract_z
_atom_site_U_iso_or_equiv
_atom_site_adp_type
_atom_site_occupancy
_atom_site_symmetry_multiplicity
_atom_site_calc_flag
_atom_site_refinement_flags
_atom_site_disorder_assembly
_atom_site_disorder_group
Zn1 Zn 1.0000 1.0000 1.0000 0.0502(3) Uani 1 24 d S . .
Cu1 Cu 0.7500 0.7500 0.7500 0.0530(3) Uani 1 24 d S . .
C1 C 0.8479(3) 0.8479(3) 0.8479(3) 0.0655(12) Uani 1 6 d S . .
N1 N 0.9036(3) 0.9036(3) 0.9036(3) 0.0707(11) Uani 1 6 d S . .
N2 N 1.0000 0.5000 1.0000 0.071(2) Uani 1 24 d S . .
C2 C 0.9267(5) 0.4267(5) 0.9267(5) 0.211(6) Uani 1 6 d S . .
H2A H 0.8792 0.4748 0.8778 0.317 Uiso 0.3333 2 calc SPR . .
H2B H 0.8778 0.3792 0.9748 0.317 Uiso 0.3333 2 calc SPR . .
H2C H 0.9748 0.3778 0.8792 0.317 Uiso 0.3333 2 calc SPR . .

loop_
_atom_site_aniso_label
_atom_site_aniso_U_11
_atom_site_aniso_U_22
_atom_site_aniso_U_33
_atom_site_aniso_U_23
_atom_site_aniso_U_13
_atom_site_aniso_U_12
Zn1 0.0502(3) 0.0502(3) 0.0502(3) 0.000 0.000 0.000
Cu1 0.0530(3) 0.0530(3) 0.0530(3) 0.000 0.000 0.000
C1 0.0655(12) 0.0655(12) 0.0655(12) -0.0004(18) -0.0004(18) -0.0004(18)
N1 0.0707(11) 0.0707(11) 0.0707(11) -0.0122(15) -0.0122(15) -0.0122(15)
N2 0.071(2) 0.071(2) 0.071(2) 0.000 0.000 0.000
C2 0.211(6) 0.211(6) 0.211(6) -0.059(4) -0.059(4) -0.059(4)

loop_
_atom_type_symbol
_atom_type_description
_atom_type_scat_dispersion_real
_atom_type_scat_dispersion_imag
_atom_type_scat_source
C C 0.0033 0.0016 'International Tables Vol C Tables 4.2.6.8 and 6.1.1.4'
H H 0.0000 0.0000 'International Tables Vol C Tables 4.2.6.8 and 6.1.1.4'
N N 0.0061 0.0033 'International Tables Vol C Tables 4.2.6.8 and 6.1.1.4'
Cu Cu 0.3201 1.2651 'International Tables Vol C Tables 4.2.6.8 and 6.1.1.4'
Zn Zn 0.2839 1.4301 'International Tables Vol C Tables 4.2.6.8 and 6.1.1.4'

loop_
_geom_angle_atom_site_label_1
_geom_angle_atom_site_label_2
_geom_angle_atom_site_label_3
_geom_angle
_geom_angle_site_symmetry_1
_geom_angle_site_symmetry_3
_geom_angle_publ_flag
N1 Zn1 N1 109.471(1) . 3_757 ?
N1 Zn1 N1 109.471(1) . 2_775 ?
N1 Zn1 N1 109.471(2) 3_757 2_775 ?
N1 Zn1 N1 109.471(1) . 4_577 ?
N1 Zn1 N1 109.5 3_757 4_577 ?
N1 Zn1 N1 109.471(1) 2_775 4_577 ?
C1 Cu1 C1 109.471(2) . 28_566 ?
C1 Cu1 C1 109.5 . 74_665 ?
C1 Cu1 C1 109.471(1) 28_566 74_665 ?
C1 Cu1 C1 109.471(1) . 51_656 ?
C1 Cu1 C1 109.5 28_566 51_656 ?
C1 Cu1 C1 109.471(1) 74_665 51_656 ?
N1 C1 Cu1 180.0(7) . . ?
C1 N1 Zn1 180.0(5) . . ?
C2 N2 C2 109.471(2) . 4_567 ?
C2 N2 C2 109.471(1) . 2_765 ?
C2 N2 C2 109.471(3) 4_567 2_765 ?
C2 N2 C2 109.5 . 3_757 ?
C2 N2 C2 109.5 4_567 3_757 ?
C2 N2 C2 109.471(3) 2_765 3_757 ?
N2 C2 H2A 109.5 . . ?
N2 C2 H2B 109.5 . . ?
H2A C2 H2B 109.5 . . ?
N2 C2 H2C 109.5 . . ?
H2A C2 H2C 109.5 . . ?
H2B C2 H2C 109.5 . . ?

loop_
_geom_bond_atom_site_label_1
_geom_bond_atom_site_label_2
_geom_bond_distance
_geom_bond_site_symmetry_2
_geom_bond_publ_flag
Zn1 N1 1.941(5) . ?
Zn1 N1 1.941(5) 3_757 ?
Zn1 N1 1.941(5) 2_775 ?
Zn1 N1 1.941(5) 4_577 ?
Cu1 C1 1.971(7) . ?
Cu1 C1 1.971(7) 28_566 ?
Cu1 C1 1.971(7) 74_665 ?
Cu1 C1 1.971(7) 51_656 ?
C1 N1 1.122(5) . ?
N2 C2 1.477(10) . ?
N2 C2 1.477(9) 4_567 ?
N2 C2 1.477(10) 2_765 ?
N2 C2 1.477(9) 3_757 ?
C2 H2A 0.9700 . ?
C2 H2B 0.9700 . ?
C2 H2C 0.9700 . ?
